data_1505288
loop_
_publ_author_name
'Li, Liwei'
'Clarkson, Guy J.'

_publ_section_title
;
 New bis(benzimidazole) cations for threading through dibenzo-24-crown-8.
;
_journal_issue 3
_journal_name_full 'Organic letters'
_journal_page_first 497
_journal_page_last 500
_journal_paper_doi 10.1021/ol062912x
_journal_volume 9
_journal_year 2007
_chemical_formula_sum 'C44 H54 F6 N6 O18 S2'
_chemical_formula_weight 1133.05
_chemical_name_systematic
; 

 ? 

;
_space_group_IT_number 2
_symmetry_cell_setting triclinic
_symmetry_space_group_name_Hall '-P 1'
_symmetry_space_group_name_H-M 'P -1'
_atom_sites_solution_hydrogens geom
_atom_sites_solution_primary direct
_atom_sites_solution_secondary difmap
_audit_creation_method SHELXL-97
_cell_angle_alpha 87.468(6)
_cell_angle_beta 86.957(7)
_cell_angle_gamma 84.550(6)
_cell_formula_units_Z 1
_cell_length_a 9.087(2)
_cell_length_b 11.840(3)
_cell_length_c 12.043(3)
_cell_measurement_reflns_used 2777
_cell_measurement_temperature 180(2)
_cell_measurement_theta_max 27.00
_cell_measurement_theta_min 2.50
_cell_volume 1287.0(5)
_computing_cell_refinement 'SAINT (Siemens, 1995)'
_computing_data_collection 'SMART (Siemens, 1994)'
_computing_data_reduction 'SAINT (Siemens, 1995)'
_computing_molecular_graphics 'SHELXTL (Sheldrick, 1997)'
_computing_publication_material 'SHELXTL (Sheldrick, 1997)'
_computing_structure_refinement 'SHELXL-97 (Sheldrick, 1997)'
_computing_structure_solution 'SHELXS-97 (Sheldrick, 1990)'
_diffrn_ambient_temperature 180(2)
_diffrn_detector_area_resol_mean 8.192
_diffrn_measured_fraction_theta_full 0.981
_diffrn_measured_fraction_theta_max 0.865
_diffrn_measurement_device_type 'Siemens SMART diffractometer'
_diffrn_measurement_method '\w scans'
_diffrn_radiation_monochromator graphite
_diffrn_radiation_source 'fine-focus sealed tube'
_diffrn_radiation_type MoK\a
_diffrn_radiation_wavelength 0.71073
_diffrn_reflns_av_R_equivalents 0.0821
_diffrn_reflns_av_sigmaI/netI 0.0838
_diffrn_reflns_limit_h_max 12
_diffrn_reflns_limit_h_min -12
_diffrn_reflns_limit_k_max 15
_diffrn_reflns_limit_k_min -15
_diffrn_reflns_limit_l_max 10
_diffrn_reflns_limit_l_min -16
_diffrn_reflns_number 8289
_diffrn_reflns_theta_full 25.00
_diffrn_reflns_theta_max 28.86
_diffrn_reflns_theta_min 1.73
_diffrn_standards_decay_% nil
_exptl_absorpt_coefficient_mu 0.203
_exptl_absorpt_correction_type none
_exptl_absorpt_process_details 'SADABS (Sheldrick, 1996)'
_exptl_crystal_colour colourless
_exptl_crystal_density_diffrn 1.462
_exptl_crystal_density_method 'not measured'
_exptl_crystal_description block
_exptl_crystal_F_000 590
_exptl_crystal_size_max 0.26
_exptl_crystal_size_mid 0.10
_exptl_crystal_size_min 0.08
_refine_diff_density_max 0.570
_refine_diff_density_min -0.422
_refine_diff_density_rms 0.077
_refine_ls_extinction_method none
_refine_ls_goodness_of_fit_ref 1.033
_refine_ls_hydrogen_treatment mixed
_refine_ls_matrix_type full
_refine_ls_number_parameters 360
_refine_ls_number_reflns 5842
_refine_ls_number_restraints 21
_refine_ls_restrained_S_all 1.062
_refine_ls_R_factor_all 0.1373
_refine_ls_R_factor_gt 0.0785
_refine_ls_shift/su_max 0.001
_refine_ls_shift/su_mean 0.000
_refine_ls_structure_factor_coef Fsqd
_refine_ls_weighting_details 'calc w=1/[\s^2^(Fo^2^)+(0.0549P)^2^+2.6446P] where P=(Fo^2^+2Fc^2^)/3'
_refine_ls_weighting_scheme calc
_refine_ls_wR_factor_gt 0.1602
_refine_ls_wR_factor_ref 0.1987
_reflns_number_gt 3556
_reflns_number_total 5842
_reflns_threshold_expression >2sigma(I)
_cod_data_source_file ol062912xsi20061229_041259.cif
_cod_data_source_block ll20
_cod_original_cell_volume 1287.1(6)
_cod_original_sg_symbol_H-M P-1
_cod_database_code 1505288

loop_
_symmetry_equiv_pos_as_xyz
'x, y, z'
'-x, -y, -z'

loop_
_atom_site_label
_atom_site_type_symbol
_atom_site_fract_x
_atom_site_fract_y
_atom_site_fract_z
_atom_site_U_iso_or_equiv
_atom_site_adp_type
_atom_site_occupancy
_atom_site_symmetry_multiplicity
_atom_site_calc_flag
_atom_site_refinement_flags
_atom_site_disorder_assembly
_atom_site_disorder_group
N101 N 0.2576(3) 0.3827(3) 0.5004(2) 0.0301(7) Uani 1 1 d D . .
H101 H 0.300(4) 0.338(3) 0.548(3) 0.045 Uiso 1 1 d D . .
C102 C 0.1368(4) 0.3631(3) 0.4393(3) 0.0305(8) Uani 1 1 d . . .
C103 C 0.0591(4) 0.2689(3) 0.4313(3) 0.0386(9) Uani 1 1 d . . .
H10A H 0.0833 0.2002 0.4728 0.046 Uiso 1 1 calc R . .
C104 C -0.0558(5) 0.2805(4) 0.3595(4) 0.0451(10) Uani 1 1 d . . .
H10B H -0.1122 0.2180 0.3516 0.054 Uiso 1 1 calc R . .
C105 C -0.0914(5) 0.3814(4) 0.2983(4) 0.0444(10) Uani 1 1 d . . .
H10C H -0.1715 0.3856 0.2503 0.053 Uiso 1 1 calc R . .
C106 C -0.0142(4) 0.4746(3) 0.3053(3) 0.0378(9) Uani 1 1 d . . .
H10D H -0.0389 0.5431 0.2637 0.045 Uiso 1 1 calc R . .
C107 C 0.1031(4) 0.4634(3) 0.3772(3) 0.0295(8) Uani 1 1 d . . .
N108 N 0.2050(3) 0.5373(3) 0.4025(2) 0.0302(7) Uani 1 1 d D . .
H108 H 0.204(5) 0.605(2) 0.373(3) 0.045 Uiso 1 1 d D . .
C109 C 0.2976(4) 0.4857(3) 0.4753(3) 0.0277(8) Uani 1 1 d . . .
C110 C 0.4274(4) 0.5330(3) 0.5204(3) 0.0318(8) Uani 1 1 d . . .
H11B H 0.4191 0.5286 0.6027 0.038 Uiso 1 1 calc R . .
H11A H 0.4282 0.6139 0.4961 0.038 Uiso 1 1 calc R . .
C201 C 0.5687(5) 0.1436(3) 0.5567(3) 0.0399(9) Uani 1 1 d . . .
H20G H 0.6564 0.1874 0.5482 0.048 Uiso 1 1 calc R . .
H20H H 0.6028 0.0618 0.5534 0.048 Uiso 1 1 calc R . .
O202 O 0.4713(3) 0.1758(2) 0.4698(2) 0.0364(6) Uani 1 1 d . . .
C203 C 0.5428(5) 0.1627(3) 0.3619(3) 0.0385(9) Uani 1 1 d . . .
H20I H 0.5807 0.0823 0.3527 0.046 Uiso 1 1 calc R . .
H20J H 0.6276 0.2095 0.3535 0.046 Uiso 1 1 calc R . .
C204 C 0.4341(5) 0.1990(3) 0.2753(3) 0.0386(9) Uani 1 1 d . . .
H20K H 0.4661 0.1632 0.2042 0.046 Uiso 1 1 calc R . .
H20L H 0.3354 0.1752 0.2992 0.046 Uiso 1 1 calc R . .
O205 O 0.4264(3) 0.3204(2) 0.2605(2) 0.0373(6) Uani 1 1 d . . .
C206 C 0.3446(4) 0.3662(3) 0.1737(3) 0.0354(9) Uani 1 1 d . . .
C207 C 0.2469(5) 0.3078(4) 0.1180(3) 0.0429(10) Uani 1 1 d . . .
H20A H 0.2343 0.2310 0.1395 0.052 Uiso 1 1 calc R . .
C208 C 0.1671(5) 0.3605(4) 0.0312(3) 0.0490(11) Uani 1 1 d . . .
H20B H 0.1014 0.3197 -0.0068 0.059 Uiso 1 1 calc R . .
C209 C 0.1842(5) 0.4711(4) 0.0015(3) 0.0455(11) Uani 1 1 d . . .
H20C H 0.1293 0.5072 -0.0572 0.055 Uiso 1 1 calc R . .
C210 C 0.2818(5) 0.5325(4) 0.0562(3) 0.0414(10) Uani 1 1 d . . .
H21A H 0.2929 0.6095 0.0345 0.050 Uiso 1 1 calc R . .
C211 C 0.3620(4) 0.4798(3) 0.1421(3) 0.0356(9) Uani 1 1 d . . .
O212 O 0.4599(3) 0.5322(2) 0.2014(2) 0.0383(7) Uani 1 1 d . . .
C213 C 0.4959(4) 0.6416(3) 0.1575(3) 0.0353(9) Uani 1 1 d . . .
H21C H 0.4073 0.6971 0.1622 0.042 Uiso 1 1 calc R . .
H21D H 0.5310 0.6367 0.0784 0.042 Uiso 1 1 calc R . .
C214 C 0.6153(4) 0.6785(3) 0.2254(3) 0.0349(9) Uani 1 1 d . . .
H21E H 0.6930 0.6147 0.2342 0.042 Uiso 1 1 calc R . .
H21F H 0.6612 0.7419 0.1849 0.042 Uiso 1 1 calc R . .
O215 O 0.5608(3) 0.7146(2) 0.3337(2) 0.0347(6) Uani 1 1 d . . .
C216 C 0.5123(5) 0.8332(3) 0.3343(3) 0.0405(10) Uani 1 1 d . . .
H21G H 0.4461 0.8541 0.2725 0.049 Uiso 1 1 calc R . .
H21H H 0.5984 0.8786 0.3247 0.049 Uiso 1 1 calc R . .
S10 S 0.04291(12) 0.80974(9) 0.24750(9) 0.0393(3) Uani 1 1 d . A .
O11 O 0.1735(3) 0.7505(2) 0.2919(3) 0.0505(8) Uani 1 1 d . . .
O12 O 0.0490(5) 0.8281(3) 0.1298(3) 0.0711(11) Uani 1 1 d . . .
O13 O -0.0921(4) 0.7721(3) 0.2953(3) 0.0747(11) Uani 1 1 d . . .
C14 C 0.0455(6) 0.9516(4) 0.2978(4) 0.0520(12) Uani 1 1 d . . .
F15 F 0.1567(8) 1.0028(4) 0.2525(6) 0.0797(18) Uani 0.772(14) 1 d PU A 1
F16 F -0.0844(7) 1.0108(5) 0.2853(7) 0.095(2) Uani 0.772(14) 1 d PU A 1
F17 F 0.0669(8) 0.9472(4) 0.4094(4) 0.0702(17) Uani 0.772(14) 1 d P A 1
F5A F 0.163(3) 0.999(2) 0.295(2) 0.081(7) Uiso 0.228(14) 1 d P A 2
F6A F -0.0302(16) 1.0331(11) 0.2285(13) 0.049(4) Uiso 0.228(14) 1 d P A 2
F7A F -0.009(3) 0.9666(17) 0.3942(18) 0.085(7) Uiso 0.228(14) 1 d P A 2
C1 C 0.2190(16) 0.9937(13) -0.0381(11) 0.068(4) Uiso 0.50 1 d P B 1
H1C H 0.1582 0.9335 -0.0559 0.102 Uiso 0.50 1 calc PR B 1
H1B H 0.2503 1.0339 -0.1070 0.102 Uiso 0.50 1 calc PR B 1
H1A H 0.1611 1.0473 0.0106 0.102 Uiso 0.50 1 calc PR B 1
N1 N 0.3493(11) 0.9438(8) 0.0183(8) 0.063(2) Uiso 0.50 1 d PD B 1
O2 O 0.3993(10) 0.9808(8) 0.1044(8) 0.088(3) Uiso 0.50 1 d PD B 1
O3 O 0.4032(13) 0.8504(9) -0.0127(9) 0.101(3) Uiso 0.50 1 d PD B 1
C1A C 0.2447(15) 1.0231(10) -0.0285(10) 0.058(3) Uiso 0.50 1 d PD C 2
H1D H 0.3079 1.0799 -0.0063 0.087 Uiso 0.50 1 calc PR C 2
H1E H 0.1513 1.0295 0.0164 0.087 Uiso 0.50 1 calc PR C 2
H1F H 0.2241 1.0360 -0.1073 0.087 Uiso 0.50 1 calc PR C 2
N1A N 0.3256(13) 0.9011(11) -0.0097(9) 0.077(3) Uiso 0.50 1 d PD C 2
O2A O 0.4145(11) 0.9066(9) 0.0688(8) 0.092(3) Uiso 0.50 1 d PD C 2
O3A O 0.3182(11) 0.8267(8) -0.0647(8) 0.098(3) Uiso 0.50 1 d PD C 2

loop_
_atom_site_aniso_label
_atom_site_aniso_U_11
_atom_site_aniso_U_22
_atom_site_aniso_U_33
_atom_site_aniso_U_23
_atom_site_aniso_U_13
_atom_site_aniso_U_12
N101 0.0292(17) 0.0305(17) 0.0300(16) 0.0014(13) -0.0037(13) -0.0001(13)
C102 0.0290(19) 0.0300(19) 0.0321(19) -0.0051(15) 0.0011(15) -0.0007(15)
C103 0.037(2) 0.031(2) 0.048(2) -0.0054(17) 0.0034(18) -0.0051(17)
C104 0.036(2) 0.043(2) 0.059(3) -0.016(2) -0.003(2) -0.0110(19)
C105 0.035(2) 0.056(3) 0.043(2) -0.016(2) -0.0093(18) -0.0003(19)
C106 0.036(2) 0.040(2) 0.038(2) -0.0044(17) -0.0080(17) 0.0023(17)
C107 0.0260(18) 0.0326(19) 0.0295(18) -0.0051(15) 0.0011(15) -0.0008(15)
N108 0.0305(17) 0.0272(16) 0.0326(17) 0.0021(13) -0.0040(13) -0.0017(13)
C109 0.0282(19) 0.0275(18) 0.0266(18) -0.0038(14) -0.0006(14) 0.0021(14)
C110 0.031(2) 0.0305(19) 0.034(2) -0.0024(15) -0.0054(16) -0.0021(15)
C201 0.043(2) 0.032(2) 0.045(2) -0.0004(17) -0.0144(19) 0.0018(17)
O202 0.0345(15) 0.0398(15) 0.0347(14) -0.0040(11) -0.0058(11) 0.0009(12)
C203 0.039(2) 0.035(2) 0.041(2) -0.0048(17) 0.0031(18) -0.0023(17)
C204 0.047(2) 0.038(2) 0.032(2) -0.0077(16) 0.0012(18) -0.0095(18)
O205 0.0448(16) 0.0357(14) 0.0327(14) -0.0030(11) -0.0084(12) -0.0065(12)
C206 0.031(2) 0.050(2) 0.0256(19) -0.0043(16) -0.0023(15) -0.0036(17)
C207 0.044(2) 0.050(2) 0.036(2) -0.0107(18) 0.0000(18) -0.0107(19)
C208 0.040(2) 0.073(3) 0.036(2) -0.017(2) -0.0085(19) -0.006(2)
C209 0.034(2) 0.068(3) 0.034(2) -0.005(2) -0.0092(18) 0.001(2)
C210 0.039(2) 0.051(3) 0.034(2) 0.0000(18) -0.0047(17) -0.0011(19)
C211 0.035(2) 0.045(2) 0.0278(19) -0.0050(16) -0.0037(16) -0.0023(17)
O212 0.0473(17) 0.0385(15) 0.0307(14) 0.0033(11) -0.0113(12) -0.0089(12)
C213 0.038(2) 0.040(2) 0.0262(19) 0.0045(16) -0.0026(16) -0.0005(17)
C214 0.034(2) 0.036(2) 0.035(2) 0.0019(16) -0.0037(16) -0.0068(16)
O215 0.0472(16) 0.0301(13) 0.0270(13) -0.0003(10) -0.0088(12) -0.0011(12)
C216 0.055(3) 0.028(2) 0.039(2) 0.0047(16) -0.0107(19) -0.0025(18)
S10 0.0412(6) 0.0365(5) 0.0409(6) -0.0031(4) -0.0115(4) -0.0009(4)
O11 0.0477(18) 0.0409(17) 0.063(2) 0.0109(14) -0.0169(15) -0.0035(14)
O12 0.111(3) 0.060(2) 0.0416(19) -0.0020(16) -0.0187(19) 0.004(2)
O13 0.045(2) 0.081(3) 0.103(3) -0.017(2) -0.006(2) -0.0226(18)
C14 0.056(3) 0.049(3) 0.052(3) -0.011(2) -0.006(2) -0.001(2)
F15 0.126(4) 0.054(3) 0.064(3) -0.001(2) 0.012(3) -0.047(2)
F16 0.084(3) 0.070(3) 0.130(4) -0.031(3) -0.019(3) 0.027(2)
F17 0.081(4) 0.080(3) 0.053(2) -0.033(2) 0.000(2) -0.015(3)

loop_
_atom_type_symbol
_atom_type_description
_atom_type_scat_dispersion_real
_atom_type_scat_dispersion_imag
_atom_type_scat_source
C C 0.0033 0.0016 'International Tables Vol C Tables 4.2.6.8 and 6.1.1.4'
H H 0.0000 0.0000 'International Tables Vol C Tables 4.2.6.8 and 6.1.1.4'
N N 0.0061 0.0033 'International Tables Vol C Tables 4.2.6.8 and 6.1.1.4'
O O 0.0106 0.0060 'International Tables Vol C Tables 4.2.6.8 and 6.1.1.4'
F F 0.0171 0.0103 'International Tables Vol C Tables 4.2.6.8 and 6.1.1.4'
S S 0.1246 0.1234 'International Tables Vol C Tables 4.2.6.8 and 6.1.1.4'

loop_
_geom_angle_atom_site_label_1
_geom_angle_atom_site_label_2
_geom_angle_atom_site_label_3
_geom_angle
_geom_angle_site_symmetry_1
_geom_angle_site_symmetry_3
C109 N101 C102 109.9(3) . .
C109 N101 H101 123(3) . .
C102 N101 H101 127(3) . .
C103 C102 C107 122.0(3) . .
C103 C102 N101 132.6(3) . .
C107 C102 N101 105.4(3) . .
C104 C103 C102 116.3(4) . .
C104 C103 H10A 121.8 . .
C102 C103 H10A 121.8 . .
C103 C104 C105 121.9(4) . .
C103 C104 H10B 119.0 . .
C105 C104 H10B 119.0 . .
C106 C105 C104 122.1(4) . .
C106 C105 H10C 119.0 . .
C104 C105 H10C 119.0 . .
C105 C106 C107 116.5(4) . .
C105 C106 H10D 121.8 . .
C107 C106 H10D 121.8 . .
N108 C107 C102 106.6(3) . .
N108 C107 C106 132.1(3) . .
C102 C107 C106 121.3(3) . .
C109 N108 C107 109.2(3) . .
C109 N108 H108 129(3) . .
C107 N108 H108 122(3) . .
N101 C109 N108 108.8(3) . .
N101 C109 C110 124.5(3) . .
N108 C109 C110 126.6(3) . .
C109 C110 C110 110.8(4) . 2_666
C109 C110 H11B 109.5 . .
C110 C110 H11B 109.5 2_666 .
C109 C110 H11A 109.5 . .
C110 C110 H11A 109.5 2_666 .
H11B C110 H11A 108.1 . .
O202 C201 C216 108.6(3) . 2_666
O202 C201 H20G 110.0 . .
C216 C201 H20G 110.0 2_666 .
O202 C201 H20H 110.0 . .
C216 C201 H20H 110.0 2_666 .
H20G C201 H20H 108.3 . .
C201 O202 C203 112.3(3) . .
O202 C203 C204 109.2(3) . .
O202 C203 H20I 109.8 . .
C204 C203 H20I 109.8 . .
O202 C203 H20J 109.8 . .
C204 C203 H20J 109.8 . .
H20I C203 H20J 108.3 . .
O205 C204 C203 108.4(3) . .
O205 C204 H20K 110.0 . .
C203 C204 H20K 110.0 . .
O205 C204 H20L 110.0 . .
C203 C204 H20L 110.0 . .
H20K C204 H20L 108.4 . .
C206 O205 C204 115.5(3) . .
O205 C206 C207 124.4(4) . .
O205 C206 C211 116.4(3) . .
C207 C206 C211 119.3(4) . .
C206 C207 C208 120.9(4) . .
C206 C207 H20A 119.5 . .
C208 C207 H20A 119.5 . .
C209 C208 C207 119.3(4) . .
C209 C208 H20B 120.3 . .
C207 C208 H20B 120.3 . .
C208 C209 C210 121.1(4) . .
C208 C209 H20C 119.4 . .
C210 C209 H20C 119.4 . .
C211 C210 C209 119.5(4) . .
C211 C210 H21A 120.3 . .
C209 C210 H21A 120.3 . .
O212 C211 C210 124.2(4) . .
O212 C211 C206 116.0(3) . .
C210 C211 C206 119.8(4) . .
C211 O212 C213 115.7(3) . .
O212 C213 C214 107.7(3) . .
O212 C213 H21C 110.2 . .
C214 C213 H21C 110.2 . .
O212 C213 H21D 110.2 . .
C214 C213 H21D 110.2 . .
H21C C213 H21D 108.5 . .
O215 C214 C213 112.7(3) . .
O215 C214 H21E 109.0 . .
C213 C214 H21E 109.0 . .
O215 C214 H21F 109.0 . .
C213 C214 H21F 109.0 . .
H21E C214 H21F 107.8 . .
C216 O215 C214 112.7(3) . .
O215 C216 C201 108.0(3) . 2_666
O215 C216 H21G 110.1 . .
C201 C216 H21G 110.1 2_666 .
O215 C216 H21H 110.1 . .
C201 C216 H21H 110.1 2_666 .
H21G C216 H21H 108.4 . .
O12 S10 O13 115.7(2) . .
O12 S10 O11 115.0(2) . .
O13 S10 O11 113.9(2) . .
O12 S10 C14 103.0(2) . .
O13 S10 C14 104.1(2) . .
O11 S10 C14 102.8(2) . .
F5A C14 F7A 104.1(14) . .
F15 C14 F16 113.1(6) . .
F15 C14 F17 104.8(5) . .
F16 C14 F17 105.8(5) . .
F5A C14 F6A 95.8(12) . .
F7A C14 F6A 106.1(11) . .
F5A C14 S10 120.9(12) . .
F7A C14 S10 115.8(10) . .
F15 C14 S10 111.8(4) . .
F16 C14 S10 110.5(4) . .
F17 C14 S10 110.6(4) . .
F6A C14 S10 111.5(6) . .
O3 N1 O2 117.4(11) . .
O3 N1 C1 116.4(12) . .
O2 N1 C1 125.6(11) . .
N1A C1A H1D 109.5 . .
N1A C1A H1E 109.5 . .
H1D C1A H1E 109.5 . .
N1A C1A H1F 109.5 . .
H1D C1A H1F 109.5 . .
H1E C1A H1F 109.5 . .
O3A N1A O2A 127.0(13) . .
O3A N1A C1A 125.2(11) . .
O2A N1A C1A 107.2(11) . .

loop_
_geom_bond_atom_site_label_1
_geom_bond_atom_site_label_2
_geom_bond_distance
_geom_bond_site_symmetry_2
N101 C109 1.323(5) .
N101 C102 1.396(5) .
N101 H101 0.846(19) .
C102 C103 1.385(5) .
C102 C107 1.393(5) .
C103 C104 1.384(6) .
C103 H10A 0.9500 .
C104 C105 1.395(6) .
C104 H10B 0.9500 .
C105 C106 1.370(6) .
C105 H10C 0.9500 .
C106 C107 1.401(5) .
C106 H10D 0.9500 .
C107 N108 1.387(5) .
N108 C109 1.336(4) .
N108 H108 0.862(19) .
C109 C110 1.490(5) .
C110 C110 1.537(7) 2_666
C110 H11B 0.9900 .
C110 H11A 0.9900 .
C201 O202 1.422(4) .
C201 C216 1.493(6) 2_666
C201 H20G 0.9900 .
C201 H20H 0.9900 .
O202 C203 1.430(5) .
C203 C204 1.496(6) .
C203 H20I 0.9900 .
C203 H20J 0.9900 .
C204 O205 1.436(5) .
C204 H20K 0.9900 .
C204 H20L 0.9900 .
O205 C206 1.376(4) .
C206 C207 1.391(5) .
C206 C211 1.403(6) .
C207 C208 1.394(6) .
C207 H20A 0.9500 .
C208 C209 1.363(7) .
C208 H20B 0.9500 .
C209 C210 1.406(6) .
C209 H20C 0.9500 .
C210 C211 1.388(5) .
C210 H21A 0.9500 .
C211 O212 1.377(4) .
O212 C213 1.438(5) .
C213 C214 1.501(5) .
C213 H21C 0.9900 .
C213 H21D 0.9900 .
C214 O215 1.438(4) .
C214 H21E 0.9900 .
C214 H21F 0.9900 .
O215 C216 1.432(4) .
C216 C201 1.493(6) 2_666
C216 H21G 0.9900 .
C216 H21H 0.9900 .
S10 O12 1.424(3) .
S10 O13 1.428(4) .
S10 O11 1.436(3) .
S10 C14 1.813(5) .
C14 F5A 1.24(3) .
C14 F7A 1.25(2) .
C14 F15 1.310(8) .
C14 F16 1.327(6) .
C14 F17 1.366(7) .
C14 F6A 1.402(13) .
C1 N1 1.460(17) .
C1 H1C 0.9800 .
C1 H1B 0.9800 .
C1 H1A 0.9800 .
N1 O3 1.231(12) .
N1 O2 1.265(11) .
C1A N1A 1.570(17) .
C1A H1D 0.9800 .
C1A H1E 0.9800 .
C1A H1F 0.9800 .
N1A O3A 1.134(12) .
N1A O2A 1.283(12) .

loop_
_geom_hbond_atom_site_label_D
_geom_hbond_atom_site_label_H
_geom_hbond_atom_site_label_A
_geom_hbond_distance_DH
_geom_hbond_distance_HA
_geom_hbond_distance_DA
_geom_hbond_angle_DHA
_geom_hbond_site_symmetry_A
N101 H101 O202 0.846(19) 2.53(4) 3.001(4) 116(3) .
N108 H108 O11 0.862(19) 1.95(2) 2.798(4) 170(4) .
C110 H11A O215 0.99 2.55 3.305(5) 132.8 .
N101 H101 O215 0.846(19) 2.00(2) 2.798(4) 158(4) 2_666
C110 H11A O202 0.99 2.79 3.660(5) 147.5 2_666
C110 H11B O215 0.99 2.94 3.346(5) 105.9 2_666
C110 H11A O202 0.99 2.79 3.660(5) 147.5 2_666
